data_4304098
loop_
_publ_author_name
'Joanna K. Day'
'Christopher Bresner'
'Natalie D. Coombs'
'Ian A. Fallis'
'Li-Ling Ooi'
'Simon Aldridge'

_publ_section_title
;
Colorimetric Fluoride Ion Sensing by Polyborylated Ferrocenes: Structural
Influences on Thermodynamics and Kinetics
;
_journal_name_full 'Inorganic Chemistry'
_journal_page_first 793
_journal_page_last 804
_journal_paper_doi 10.1021/ic701494p
_journal_volume 47
_journal_year 2008
_chemical_formula_sum 'C18 H22 B4 Fe O8'
_chemical_formula_weight 465.45
_chemical_name_common sa0514
_chemical_name_systematic
;
 ?
;
_space_group_IT_number 14
_symmetry_cell_setting monoclinic
_symmetry_space_group_name_Hall '-P 2yn'
_symmetry_space_group_name_H-M 'P 1 21/n 1'
_atom_sites_solution_hydrogens geom
_atom_sites_solution_primary direct
_atom_sites_solution_secondary difmap
_audit_creation_method SHELXL-97
_cell_angle_alpha 90.00
_cell_angle_beta 96.899(2)
_cell_angle_gamma 90.00
_cell_formula_units_Z 2
_cell_length_a 5.8495(3)
_cell_length_b 9.8627(5)
_cell_length_c 17.0345(11)
_cell_measurement_reflns_used 4377
_cell_measurement_temperature 150(2)
_cell_measurement_theta_max 27.485
_cell_measurement_theta_min 2.91
_cell_volume 975.64(9)
_computing_cell_refinement 'HKL Scalepack (Otwinowski & Minor 1997)'
_computing_data_collection 'Collect (Nonius BV, 1997-2000)'
_computing_data_reduction 'HKL Denzo and Scalepack (Otwinowski & Minor 1999'
_computing_molecular_graphics 'Ortep-3 for Windows (Farrugia, 1999)'
_computing_publication_material 'WinGX publication routines (Farrugia, 1999)'
_computing_structure_refinement 'SHELXL-97 (Sheldrick, 1997)'
_computing_structure_solution 'Dirdif-99 (Beurskens, 1999)'
_diffrn_ambient_temperature 150(2)
_diffrn_measured_fraction_theta_full 0.995
_diffrn_measured_fraction_theta_max 0.995
_diffrn_measurement_device_type KappaCCD
_diffrn_measurement_method CCD
_diffrn_radiation_monochromator graphite
_diffrn_radiation_source 'fine-focus sealed tube'
_diffrn_radiation_type MoK\a
_diffrn_radiation_wavelength 0.71073
_diffrn_reflns_av_R_equivalents 0.0599
_diffrn_reflns_av_sigmaI/netI 0.0637
_diffrn_reflns_limit_h_max 7
_diffrn_reflns_limit_h_min -7
_diffrn_reflns_limit_k_max 12
_diffrn_reflns_limit_k_min -12
_diffrn_reflns_limit_l_max 21
_diffrn_reflns_limit_l_min -18
_diffrn_reflns_number 5048
_diffrn_reflns_theta_full 26.36
_diffrn_reflns_theta_max 26.36
_diffrn_reflns_theta_min 3.57
_exptl_absorpt_coefficient_mu 0.819
_exptl_absorpt_correction_T_max 0.9225
_exptl_absorpt_correction_T_min 0.7459
_exptl_absorpt_correction_type multi-scan
_exptl_absorpt_process_details 'Sortav (Blessing, 1995)'
_exptl_crystal_colour orange
_exptl_crystal_density_diffrn 1.584
_exptl_crystal_density_method 'not measured'
_exptl_crystal_description block
_exptl_crystal_F_000 480
_exptl_crystal_size_max 0.38
_exptl_crystal_size_mid 0.25
_exptl_crystal_size_min 0.10
_refine_diff_density_max 0.577
_refine_diff_density_min -0.795
_refine_diff_density_rms 0.101
_refine_ls_extinction_method none
_refine_ls_goodness_of_fit_ref 0.989
_refine_ls_hydrogen_treatment constr
_refine_ls_matrix_type full
_refine_ls_number_parameters 142
_refine_ls_number_reflns 1987
_refine_ls_number_restraints 0
_refine_ls_restrained_S_all 0.989
_refine_ls_R_factor_all 0.0689
_refine_ls_R_factor_gt 0.0505
_refine_ls_shift/su_max 0.000
_refine_ls_shift/su_mean 0.000
_refine_ls_structure_factor_coef Fsqd
_refine_ls_weighting_details 'calc w=1/[\s^2^(Fo^2^)+(0.0906P)^2^+0.2398P] where P=(Fo^2^+2Fc^2^)/3'
_refine_ls_weighting_scheme calc
_refine_ls_wR_factor_gt 0.1278
_refine_ls_wR_factor_ref 0.1417
_reflns_number_gt 1549
_reflns_number_total 1987
_reflns_threshold_expression >2sigma(I)
_cod_data_source_file ic701494p-file006.cif
_cod_data_source_block sa0514
_cod_original_sg_symbol_H-M 'P 21/n'
_cod_database_code 4304098

loop_
_symmetry_equiv_pos_as_xyz
'x, y, z'
'-x+1/2, y+1/2, -z+1/2'
'-x, -y, -z'
'x-1/2, -y-1/2, z-1/2'

loop_
_atom_site_label
_atom_site_type_symbol
_atom_site_fract_x
_atom_site_fract_y
_atom_site_fract_z
_atom_site_U_iso_or_equiv
_atom_site_adp_type
_atom_site_occupancy
_atom_site_symmetry_multiplicity
_atom_site_calc_flag
_atom_site_refinement_flags
_atom_site_disorder_assembly
_atom_site_disorder_group
C1 C 0.0167(5) 0.2057(3) 0.02245(18) 0.0209(7) Uani 1 1 d . . .
C2 C 0.2439(5) 0.1475(3) 0.02752(17) 0.0205(6) Uani 1 1 d . . .
H2 H 0.3611 0.1734 -0.0035 0.025 Uiso 1 1 calc R . .
C3 C -0.0992(5) 0.1361(3) 0.08012(17) 0.0210(7) Uani 1 1 d . . .
H3 H -0.2526 0.1533 0.0904 0.025 Uiso 1 1 calc R . .
C4 C 0.0516(5) 0.0368(3) 0.11994(18) 0.0203(7) Uani 1 1 d . . .
C5 C 0.2637(5) 0.0453(3) 0.08645(18) 0.0208(6) Uani 1 1 d . . .
H5 H 0.3964 -0.0088 0.1013 0.025 Uiso 1 1 calc R . .
C11 C -0.1685(7) 0.4767(3) -0.1280(2) 0.0341(9) Uani 1 1 d . . .
H11A H -0.1878 0.4507 -0.1845 0.041 Uiso 1 1 calc R . .
H11B H -0.1265 0.5739 -0.1237 0.041 Uiso 1 1 calc R . .
C12 C -0.3858(7) 0.4505(4) -0.0919(3) 0.0511(12) Uani 1 1 d . . .
H12A H -0.4310 0.5316 -0.0631 0.061 Uiso 1 1 calc R . .
H12B H -0.5132 0.4264 -0.1332 0.061 Uiso 1 1 calc R . .
C13 C -0.2619(7) -0.1660(4) 0.2590(2) 0.0451(10) Uani 1 1 d . . .
H13A H -0.3891 -0.2279 0.2392 0.054 Uiso 1 1 calc R . .
H13B H -0.2923 -0.1290 0.3107 0.054 Uiso 1 1 calc R . .
C14 C -0.0350(6) -0.2392(4) 0.2665(2) 0.0346(8) Uani 1 1 d . . .
H14A H 0.0381 -0.2382 0.3220 0.042 Uiso 1 1 calc R . .
H14B H -0.0564 -0.3346 0.2490 0.042 Uiso 1 1 calc R . .
B1 B -0.1012(6) 0.3134(4) -0.0347(2) 0.0232(8) Uani 1 1 d . . .
B2 B -0.0270(6) -0.0650(4) 0.1802(2) 0.0227(8) Uani 1 1 d . . .
Fe1 Fe 0.0000 0.0000 0.0000 0.0155(2) Uani 1 2 d S . .
O1 O -0.3314(4) 0.3380(2) -0.03793(15) 0.0382(7) Uani 1 1 d . . .
O2 O 0.0072(4) 0.3943(2) -0.08391(13) 0.0280(5) Uani 1 1 d . . .
O3 O -0.2405(4) -0.0585(3) 0.20353(15) 0.0375(6) Uani 1 1 d . . .
O4 O 0.1059(4) -0.1663(2) 0.21585(13) 0.0290(6) Uani 1 1 d . . .

loop_
_atom_site_aniso_label
_atom_site_aniso_U_11
_atom_site_aniso_U_22
_atom_site_aniso_U_33
_atom_site_aniso_U_23
_atom_site_aniso_U_13
_atom_site_aniso_U_12
C1 0.0237(17) 0.0159(15) 0.0229(16) -0.0014(12) 0.0016(13) -0.0021(12)
C2 0.0193(16) 0.0224(15) 0.0195(15) -0.0029(12) 0.0009(12) -0.0091(13)
C3 0.0249(17) 0.0203(15) 0.0173(15) -0.0037(12) 0.0001(12) -0.0004(13)
C4 0.0246(17) 0.0207(14) 0.0140(15) -0.0036(11) -0.0037(13) -0.0004(13)
C5 0.0175(15) 0.0246(15) 0.0189(15) -0.0041(12) -0.0037(12) -0.0013(13)
C11 0.041(2) 0.0299(19) 0.031(2) 0.0080(14) 0.0029(16) 0.0085(15)
C12 0.036(2) 0.049(2) 0.069(3) 0.035(2) 0.007(2) 0.009(2)
C13 0.040(2) 0.052(2) 0.046(2) 0.0281(19) 0.0133(18) 0.0054(19)
C14 0.042(2) 0.0316(18) 0.032(2) 0.0149(15) 0.0131(16) 0.0017(16)
B1 0.0221(19) 0.0215(17) 0.0255(19) -0.0032(14) 0.0004(15) -0.0044(14)
B2 0.0262(19) 0.0275(19) 0.0134(16) -0.0036(14) -0.0019(14) 0.0009(15)
Fe1 0.0155(4) 0.0170(3) 0.0134(3) 0.0000(2) -0.0008(2) -0.0007(2)
O1 0.0274(13) 0.0319(14) 0.0565(17) 0.0216(12) 0.0099(12) 0.0048(10)
O2 0.0282(13) 0.0300(12) 0.0258(12) 0.0066(9) 0.0033(10) 0.0011(10)
O3 0.0319(14) 0.0436(15) 0.0389(15) 0.0209(12) 0.0119(12) 0.0109(12)
O4 0.0258(12) 0.0334(13) 0.0276(12) 0.0108(10) 0.0024(10) 0.0041(10)

loop_
_atom_type_symbol
_atom_type_description
_atom_type_scat_dispersion_real
_atom_type_scat_dispersion_imag
_atom_type_scat_source
C C 0.0033 0.0016 'International Tables Vol C Tables 4.2.6.8 and 6.1.1.4'
H H 0.0000 0.0000 'International Tables Vol C Tables 4.2.6.8 and 6.1.1.4'
B B 0.0013 0.0007 'International Tables Vol C Tables 4.2.6.8 and 6.1.1.4'
Fe Fe 0.3463 0.8444 'International Tables Vol C Tables 4.2.6.8 and 6.1.1.4'
O O 0.0106 0.0060 'International Tables Vol C Tables 4.2.6.8 and 6.1.1.4'

loop_
_geom_angle_atom_site_label_1
_geom_angle_atom_site_label_2
_geom_angle_atom_site_label_3
_geom_angle
_geom_angle_site_symmetry_1
_geom_angle_site_symmetry_3
_geom_angle_publ_flag
C3 C1 C2 106.1(3) . . ?
C3 C1 B1 123.3(3) . . ?
C2 C1 B1 130.5(3) . . ?
C3 C1 Fe1 68.96(16) . . ?
C2 C1 Fe1 69.04(16) . . ?
B1 C1 Fe1 123.4(2) . . ?
C5 C2 C1 108.8(3) . . ?
C5 C2 Fe1 69.71(16) . . ?
C1 C2 Fe1 69.99(16) . . ?
C5 C2 H2 125.6 . . ?
C1 C2 H2 125.6 . . ?
Fe1 C2 H2 126.3 . . ?
C4 C3 C1 109.7(3) . . ?
C4 C3 Fe1 70.10(17) . . ?
C1 C3 Fe1 70.24(17) . . ?
C4 C3 H3 125.2 . . ?
C1 C3 H3 125.2 . . ?
Fe1 C3 H3 126.1 . . ?
C5 C4 C3 106.6(3) . . ?
C5 C4 B2 130.2(3) . . ?
C3 C4 B2 122.9(3) . . ?
C5 C4 Fe1 69.23(17) . . ?
C3 C4 Fe1 69.07(17) . . ?
B2 C4 Fe1 121.7(2) . . ?
C2 C5 C4 108.8(3) . . ?
C2 C5 Fe1 69.85(17) . . ?
C4 C5 Fe1 70.08(17) . . ?
C2 C5 H5 125.6 . . ?
C4 C5 H5 125.6 . . ?
Fe1 C5 H5 126.1 . . ?
O2 C11 C12 106.0(3) . . ?
O2 C11 H11A 110.5 . . ?
C12 C11 H11A 110.5 . . ?
O2 C11 H11B 110.5 . . ?
C12 C11 H11B 110.5 . . ?
H11A C11 H11B 108.7 . . ?
O1 C12 C11 105.0(3) . . ?
O1 C12 H12A 110.7 . . ?
C11 C12 H12A 110.7 . . ?
O1 C12 H12B 110.7 . . ?
C11 C12 H12B 110.7 . . ?
H12A C12 H12B 108.8 . . ?
O3 C13 C14 105.4(3) . . ?
O3 C13 H13A 110.7 . . ?
C14 C13 H13A 110.7 . . ?
O3 C13 H13B 110.7 . . ?
C14 C13 H13B 110.7 . . ?
H13A C13 H13B 108.8 . . ?
O4 C14 C13 105.7(3) . . ?
O4 C14 H14A 110.6 . . ?
C13 C14 H14A 110.6 . . ?
O4 C14 H14B 110.6 . . ?
C13 C14 H14B 110.6 . . ?
H14A C14 H14B 108.7 . . ?
O1 B1 O2 113.6(3) . . ?
O1 B1 C1 120.7(3) . . ?
O2 B1 C1 125.6(3) . . ?
O3 B2 O4 113.6(3) . . ?
O3 B2 C4 121.5(3) . . ?
O4 B2 C4 125.0(3) . . ?
C3 Fe1 C3 180.00(19) 3 . ?
C3 Fe1 C5 68.12(12) 3 3 ?
C3 Fe1 C5 111.88(12) . 3 ?
C3 Fe1 C5 111.88(12) 3 . ?
C3 Fe1 C5 68.12(12) . . ?
C5 Fe1 C5 180.00(13) 3 . ?
C3 Fe1 C2 111.86(12) 3 . ?
C3 Fe1 C2 68.14(12) . . ?
C5 Fe1 C2 139.56(12) 3 . ?
C5 Fe1 C2 40.44(12) . . ?
C3 Fe1 C2 68.14(12) 3 3 ?
C3 Fe1 C2 111.86(12) . 3 ?
C5 Fe1 C2 40.44(12) 3 3 ?
C5 Fe1 C2 139.56(12) . 3 ?
C2 Fe1 C2 180.00(11) . 3 ?
C3 Fe1 C4 40.83(12) 3 3 ?
C3 Fe1 C4 139.17(12) . 3 ?
C5 Fe1 C4 40.69(12) 3 3 ?
C5 Fe1 C4 139.31(12) . 3 ?
C2 Fe1 C4 111.47(12) . 3 ?
C2 Fe1 C4 68.53(12) 3 3 ?
C3 Fe1 C4 139.17(12) 3 . ?
C3 Fe1 C4 40.83(12) . . ?
C5 Fe1 C4 139.31(12) 3 . ?
C5 Fe1 C4 40.69(12) . . ?
C2 Fe1 C4 68.53(12) . . ?
C2 Fe1 C4 111.47(12) 3 . ?
C4 Fe1 C4 180.0 3 . ?
C3 Fe1 C1 139.20(12) 3 . ?
C3 Fe1 C1 40.80(12) . . ?
C5 Fe1 C1 111.21(13) 3 . ?
C5 Fe1 C1 68.79(13) . . ?
C2 Fe1 C1 40.97(11) . . ?
C2 Fe1 C1 139.03(11) 3 . ?
C4 Fe1 C1 110.76(12) 3 . ?
C4 Fe1 C1 69.24(12) . . ?
C3 Fe1 C1 40.80(12) 3 3 ?
C3 Fe1 C1 139.20(12) . 3 ?
C5 Fe1 C1 68.79(13) 3 3 ?
C5 Fe1 C1 111.21(13) . 3 ?
C2 Fe1 C1 139.03(12) . 3 ?
C2 Fe1 C1 40.97(11) 3 3 ?
C4 Fe1 C1 69.24(12) 3 3 ?
C4 Fe1 C1 110.76(12) . 3 ?
C1 Fe1 C1 180.00(16) . 3 ?
B1 O1 C12 107.5(3) . . ?
B1 O2 C11 107.0(3) . . ?
B2 O3 C13 108.3(3) . . ?
B2 O4 C14 107.1(2) . . ?

loop_
_geom_bond_atom_site_label_1
_geom_bond_atom_site_label_2
_geom_bond_distance
_geom_bond_site_symmetry_2
_geom_bond_publ_flag
C1 C3 1.433(4) . ?
C1 C2 1.441(4) . ?
C1 B1 1.546(5) . ?
C1 Fe1 2.064(3) . ?
C2 C5 1.418(4) . ?
C2 Fe1 2.052(3) . ?
C2 H2 0.9500 . ?
C3 C4 1.433(4) . ?
C3 Fe1 2.047(3) . ?
C3 H3 0.9500 . ?
C4 C5 1.429(4) . ?
C4 B2 1.545(5) . ?
C4 Fe1 2.061(3) . ?
C5 Fe1 2.050(3) . ?
C5 H5 0.9500 . ?
C11 O2 1.447(4) . ?
C11 C12 1.499(5) . ?
C11 H11A 0.9900 . ?
C11 H11B 0.9900 . ?
C12 O1 1.452(4) . ?
C12 H12A 0.9900 . ?
C12 H12B 0.9900 . ?
C13 O3 1.435(4) . ?
C13 C14 1.503(5) . ?
C13 H13A 0.9900 . ?
C13 H13B 0.9900 . ?
C14 O4 1.453(4) . ?
C14 H14A 0.9900 . ?
C14 H14B 0.9900 . ?
B1 O1 1.363(4) . ?
B1 O2 1.367(4) . ?
B2 O3 1.357(4) . ?
B2 O4 1.363(4) . ?
Fe1 C3 2.047(3) 3 ?
Fe1 C5 2.050(3) 3 ?
Fe1 C2 2.052(3) 3 ?
Fe1 C4 2.061(3) 3 ?
Fe1 C1 2.064(3) 3 ?

loop_
_geom_torsion_atom_site_label_1
_geom_torsion_atom_site_label_2
_geom_torsion_atom_site_label_3
_geom_torsion_atom_site_label_4
_geom_torsion
_geom_torsion_site_symmetry_1
_geom_torsion_site_symmetry_2
_geom_torsion_site_symmetry_3
_geom_torsion_site_symmetry_4
_geom_torsion_publ_flag
C3 C1 C2 C5 0.2(3) . . . . ?
B1 C1 C2 C5 -175.7(3) . . . . ?
Fe1 C1 C2 C5 -59.1(2) . . . . ?
C3 C1 C2 Fe1 59.30(19) . . . . ?
B1 C1 C2 Fe1 -116.6(3) . . . . ?
C2 C1 C3 C4 -0.2(3) . . . . ?
B1 C1 C3 C4 176.1(3) . . . . ?
Fe1 C1 C3 C4 59.2(2) . . . . ?
C2 C1 C3 Fe1 -59.4(2) . . . . ?
B1 C1 C3 Fe1 117.0(3) . . . . ?
C1 C3 C4 C5 0.1(3) . . . . ?
Fe1 C3 C4 C5 59.3(2) . . . . ?
C1 C3 C4 B2 -174.2(3) . . . . ?
Fe1 C3 C4 B2 -115.0(3) . . . . ?
C1 C3 C4 Fe1 -59.2(2) . . . . ?
C1 C2 C5 C4 -0.2(3) . . . . ?
Fe1 C2 C5 C4 -59.4(2) . . . . ?
C1 C2 C5 Fe1 59.2(2) . . . . ?
C3 C4 C5 C2 0.1(3) . . . . ?
B2 C4 C5 C2 173.8(3) . . . . ?
Fe1 C4 C5 C2 59.3(2) . . . . ?
C3 C4 C5 Fe1 -59.2(2) . . . . ?
B2 C4 C5 Fe1 114.5(3) . . . . ?
O2 C11 C12 O1 -9.2(4) . . . . ?
O3 C13 C14 O4 1.4(4) . . . . ?
C3 C1 B1 O1 -6.5(5) . . . . ?
C2 C1 B1 O1 168.9(3) . . . . ?
Fe1 C1 B1 O1 78.9(4) . . . . ?
C3 C1 B1 O2 171.5(3) . . . . ?
C2 C1 B1 O2 -13.1(6) . . . . ?
Fe1 C1 B1 O2 -103.2(3) . . . . ?
C5 C4 B2 O3 -178.1(3) . . . . ?
C3 C4 B2 O3 -5.3(5) . . . . ?
Fe1 C4 B2 O3 -89.5(4) . . . . ?
C5 C4 B2 O4 3.0(5) . . . . ?
C3 C4 B2 O4 175.8(3) . . . . ?
Fe1 C4 B2 O4 91.6(4) . . . . ?
C4 C3 Fe1 C3 45(51) . . . 3 ?
C1 C3 Fe1 C3 166(51) . . . 3 ?
C4 C3 Fe1 C5 141.72(18) . . . 3 ?
C1 C3 Fe1 C5 -97.56(19) . . . 3 ?
C4 C3 Fe1 C5 -38.27(18) . . . . ?
C1 C3 Fe1 C5 82.44(19) . . . . ?
C4 C3 Fe1 C2 -82.01(19) . . . . ?
C1 C3 Fe1 C2 38.71(18) . . . . ?
C4 C3 Fe1 C2 97.99(19) . . . 3 ?
C1 C3 Fe1 C2 -141.29(18) . . . 3 ?
C4 C3 Fe1 C4 180.0 . . . 3 ?
C1 C3 Fe1 C4 -59.3(3) . . . 3 ?
C1 C3 Fe1 C4 120.7(3) . . . . ?
C4 C3 Fe1 C1 -120.7(3) . . . . ?
C4 C3 Fe1 C1 59.3(3) . . . 3 ?
C1 C3 Fe1 C1 180.0 . . . 3 ?
C2 C5 Fe1 C3 98.48(19) . . . 3 ?
C4 C5 Fe1 C3 -141.59(17) . . . 3 ?
C2 C5 Fe1 C3 -81.53(19) . . . . ?
C4 C5 Fe1 C3 38.41(17) . . . . ?
C2 C5 Fe1 C5 -136(17) . . . 3 ?
C4 C5 Fe1 C5 -16(17) . . . 3 ?
C4 C5 Fe1 C2 119.9(3) . . . . ?
C2 C5 Fe1 C2 180.0 . . . 3 ?
C4 C5 Fe1 C2 -60.1(3) . . . 3 ?
C2 C5 Fe1 C4 60.1(3) . . . 3 ?
C4 C5 Fe1 C4 180.0 . . . 3 ?
C2 C5 Fe1 C4 -119.9(3) . . . . ?
C2 C5 Fe1 C1 -37.51(17) . . . . ?
C4 C5 Fe1 C1 82.42(18) . . . . ?
C2 C5 Fe1 C1 142.49(17) . . . 3 ?
C4 C5 Fe1 C1 -97.58(18) . . . 3 ?
C5 C2 Fe1 C3 -98.53(19) . . . 3 ?
C1 C2 Fe1 C3 141.44(18) . . . 3 ?
C5 C2 Fe1 C3 81.47(19) . . . . ?
C1 C2 Fe1 C3 -38.56(18) . . . . ?
C5 C2 Fe1 C5 180.0 . . . 3 ?
C1 C2 Fe1 C5 60.0(3) . . . 3 ?
C1 C2 Fe1 C5 -120.0(3) . . . . ?
C5 C2 Fe1 C2 11(5) . . . 3 ?
C1 C2 Fe1 C2 -109(5) . . . 3 ?
C5 C2 Fe1 C4 -142.62(18) . . . 3 ?
C1 C2 Fe1 C4 97.36(19) . . . 3 ?
C5 C2 Fe1 C4 37.38(18) . . . . ?
C1 C2 Fe1 C4 -82.64(19) . . . . ?
C5 C2 Fe1 C1 120.0(3) . . . . ?
C5 C2 Fe1 C1 -60.0(3) . . . 3 ?
C1 C2 Fe1 C1 180.0 . . . 3 ?
C5 C4 Fe1 C3 61.8(3) . . . 3 ?
C3 C4 Fe1 C3 180.0 . . . 3 ?
B2 C4 Fe1 C3 -63.4(3) . . . 3 ?
C5 C4 Fe1 C3 -118.2(3) . . . . ?
B2 C4 Fe1 C3 116.6(3) . . . . ?
C5 C4 Fe1 C5 180.0 . . . 3 ?
C3 C4 Fe1 C5 -61.8(3) . . . 3 ?
B2 C4 Fe1 C5 54.8(3) . . . 3 ?
C3 C4 Fe1 C5 118.2(3) . . . . ?
B2 C4 Fe1 C5 -125.2(3) . . . . ?
C5 C4 Fe1 C2 -37.16(18) . . . . ?
C3 C4 Fe1 C2 80.99(19) . . . . ?
B2 C4 Fe1 C2 -162.4(3) . . . . ?
C5 C4 Fe1 C2 142.84(18) . . . 3 ?
C3 C4 Fe1 C2 -99.01(19) . . . 3 ?
B2 C4 Fe1 C2 17.6(3) . . . 3 ?
C5 C4 Fe1 C4 138(7) . . . 3 ?
C3 C4 Fe1 C4 -104(7) . . . 3 ?
B2 C4 Fe1 C4 13(7) . . . 3 ?
C5 C4 Fe1 C1 -81.23(19) . . . . ?
C3 C4 Fe1 C1 36.93(17) . . . . ?
B2 C4 Fe1 C1 153.5(3) . . . . ?
C5 C4 Fe1 C1 98.77(19) . . . 3 ?
C3 C4 Fe1 C1 -143.07(17) . . . 3 ?
B2 C4 Fe1 C1 -26.5(3) . . . 3 ?
C3 C1 Fe1 C3 180.0 . . . 3 ?
C2 C1 Fe1 C3 -62.3(3) . . . 3 ?
B1 C1 Fe1 C3 63.2(3) . . . 3 ?
C2 C1 Fe1 C3 117.7(3) . . . . ?
B1 C1 Fe1 C3 -116.8(3) . . . . ?
C3 C1 Fe1 C5 99.33(19) . . . 3 ?
C2 C1 Fe1 C5 -142.96(18) . . . 3 ?
B1 C1 Fe1 C5 -17.4(3) . . . 3 ?
C3 C1 Fe1 C5 -80.67(19) . . . . ?
C2 C1 Fe1 C5 37.04(18) . . . . ?
B1 C1 Fe1 C5 162.6(3) . . . . ?
C3 C1 Fe1 C2 -117.7(3) . . . . ?
B1 C1 Fe1 C2 125.5(3) . . . . ?
C3 C1 Fe1 C2 62.3(3) . . . 3 ?
C2 C1 Fe1 C2 180.0 . . . 3 ?
B1 C1 Fe1 C2 -54.5(3) . . . 3 ?
C3 C1 Fe1 C4 143.05(18) . . . 3 ?
C2 C1 Fe1 C4 -99.24(19) . . . 3 ?
B1 C1 Fe1 C4 26.3(3) . . . 3 ?
C3 C1 Fe1 C4 -36.95(18) . . . . ?
C2 C1 Fe1 C4 80.76(19) . . . . ?
B1 C1 Fe1 C4 -153.7(3) . . . . ?
C3 C1 Fe1 C1 -31.6(12) . . . 3 ?
C2 C1 Fe1 C1 86.2(12) . . . 3 ?
B1 C1 Fe1 C1 -148.3(12) . . . 3 ?
O2 B1 O1 C12 -2.6(4) . . . . ?
C1 B1 O1 C12 175.6(3) . . . . ?
C11 C12 O1 B1 7.3(4) . . . . ?
O1 B1 O2 C11 -3.4(4) . . . . ?
C1 B1 O2 C11 178.5(3) . . . . ?
C12 C11 O2 B1 7.8(4) . . . . ?
O4 B2 O3 C13 -1.3(4) . . . . ?
C4 B2 O3 C13 179.7(3) . . . . ?
C14 C13 O3 B2 -0.2(4) . . . . ?
O3 B2 O4 C14 2.2(4) . . . . ?
C4 B2 O4 C14 -178.8(3) . . . . ?
C13 C14 O4 B2 -2.1(4) . . . . ?
